data_4038149
loop_
_publ_author_name
'Noland, Wayland E.'
'Kumar, Honnaiah Vijay'
'Reddi, Yernaidu'
'Cramer, Christopher J.'
'Novikov, Alexei V.'
'Kim, Hyejin'
'Zhu, Yumeng'
'Chin, Yoke Ching'
'Zhou, Yuqi'
'Radakovic, Predrag'
'Uprety, Anjola'
'Xie, Jun'
'Flick, Grant C.'

_publ_section_title
;
 Diels-Alder/Ene Reactivities of 2-(1&#x00B4;-Cycloalkenyl)thiophenes and
 2-(1&#x00B4;-Cycloalkenyl)benzo[b]thiophenes with N-Phenylmaleimides:
 Role of Cycloalkene Ring Size on Benzothiophene and Dibenzothiophene
 Product Distributions.
;
_journal_name_full 'The Journal of organic chemistry'
_journal_paper_doi 10.1021/acs.joc.9b03363
_journal_year 2020
_chemical_absolute_configuration ad
_chemical_formula_moiety 'C30 H24 Br2 N2 O4 S'
_chemical_formula_sum 'C30 H24 Br2 N2 O4 S'
_chemical_formula_weight 668.39
_chemical_name_common 19091z
_space_group_crystal_system orthorhombic
_space_group_IT_number 19
_space_group_name_Hall 'P 2ac 2ab'
_space_group_name_H-M_alt 'P 21 21 21'
_atom_sites_solution_hydrogens geom
_audit_creation_method SHELXL-2018/3
_cell_angle_alpha 90
_cell_angle_beta 90
_cell_angle_gamma 90
_cell_formula_units_Z 4
_cell_length_a 7.6871(17)
_cell_length_b 13.649(3)
_cell_length_c 25.234(5)
_cell_measurement_reflns_used 2736
_cell_measurement_temperature 100(2)
_cell_measurement_theta_max 25.20
_cell_measurement_theta_min 2.85
_cell_volume 2647.6(10)
_computing_cell_refinement 'Bruker SAINT'
_computing_data_collection 'Bruker APEX3'
_computing_data_reduction 'Bruker SAINT'
_computing_molecular_graphics 'Bruker SHELXTL'
_computing_publication_material 'Bruker SHELXTL'
_computing_structure_refinement 'SHELXL-2018/3 (Sheldrick, 2018)'
_computing_structure_solution 'SHELXT 2014/5 (Sheldrick, 2014)'
_diffrn_ambient_temperature 100(2)
_diffrn_measured_fraction_theta_full 0.999
_diffrn_measured_fraction_theta_max 0.999
_diffrn_measurement_device_type 'area detector Bruker-AXS VENTURE PHOTON-III'
_diffrn_measurement_method '\f and \w scans'
_diffrn_radiation_type MoK\a
_diffrn_radiation_wavelength 0.71073
_diffrn_reflns_av_R_equivalents 0.0410
_diffrn_reflns_av_unetI/netI 0.0405
_diffrn_reflns_Laue_measured_fraction_full 0.999
_diffrn_reflns_Laue_measured_fraction_max 0.999
_diffrn_reflns_limit_h_max 9
_diffrn_reflns_limit_h_min -8
_diffrn_reflns_limit_k_max 16
_diffrn_reflns_limit_k_min -16
_diffrn_reflns_limit_l_max 30
_diffrn_reflns_limit_l_min -30
_diffrn_reflns_number 19460
_diffrn_reflns_point_group_measured_fraction_full 0.997
_diffrn_reflns_point_group_measured_fraction_max 0.997
_diffrn_reflns_theta_full 25.242
_diffrn_reflns_theta_max 25.682
_diffrn_reflns_theta_min 2.198
_diffrn_source micro-focus
_exptl_absorpt_coefficient_mu 3.182
_exptl_absorpt_correction_T_max 0.3315
_exptl_absorpt_correction_T_min 0.2896
_exptl_absorpt_correction_type multi-scan
_exptl_absorpt_process_details 'SADABS-2016/2 (Sheldrick, 2015)'
_exptl_crystal_colour colourless
_exptl_crystal_density_diffrn 1.677
_exptl_crystal_description Plate
_exptl_crystal_F_000 1344
_exptl_crystal_size_max 0.200
_exptl_crystal_size_mid 0.050
_exptl_crystal_size_min 0.005
_exptl_transmission_factor_max 0.3315
_exptl_transmission_factor_min 0.2896
_refine_diff_density_max 3.533
_refine_diff_density_min -1.582
_refine_diff_density_rms 0.128
_refine_ls_abs_structure_details
;
 Refined as an inversion twin.
;
_refine_ls_abs_structure_Flack 0.467(19)
_refine_ls_extinction_method none
_refine_ls_goodness_of_fit_ref 1.073
_refine_ls_hydrogen_treatment constr
_refine_ls_matrix_type full
_refine_ls_number_parameters 353
_refine_ls_number_reflns 5020
_refine_ls_number_restraints 0
_refine_ls_restrained_S_all 1.073
_refine_ls_R_factor_all 0.0669
_refine_ls_R_factor_gt 0.0566
_refine_ls_shift/su_max 0.000
_refine_ls_shift/su_mean 0.000
_refine_ls_structure_factor_coef Fsqd
_refine_ls_weighting_details 'w=1/[\s^2^(Fo^2^)+(0.0749P)^2^+9.9985P] where P=(Fo^2^+2Fc^2^)/3'
_refine_ls_weighting_scheme calc
_refine_ls_wR_factor_gt 0.1391
_refine_ls_wR_factor_ref 0.1459
_reflns_Friedel_coverage 0.744
_reflns_Friedel_fraction_full 0.994
_reflns_Friedel_fraction_max 0.994
_reflns_number_gt 4429
_reflns_number_total 5020
_reflns_threshold_expression 'I > 2\s(I)'
_cod_data_source_file jo9b03363_si_004.cif
_cod_data_source_block 19091z
_cod_original_cell_volume 2647.7(10)
_cod_database_code 4038149
_shelx_shelxl_version_number 2018/3
_shelx_space_group_comment
;
The symmetry employed for this shelxl refinement is uniquely defined
by the following loop, which should always be used as a source of
symmetry information in preference to the above space-group names.
They are only intended as comments.
;
_shelx_estimated_absorpt_t_min 0.569
_shelx_estimated_absorpt_t_max 0.984

loop_
_space_group_symop_operation_xyz
'x, y, z'
'-x+1/2, -y, z+1/2'
'-x, y+1/2, -z+1/2'
'x+1/2, -y+1/2, -z'

loop_
_atom_site_label
_atom_site_type_symbol
_atom_site_fract_x
_atom_site_fract_y
_atom_site_fract_z
_atom_site_U_iso_or_equiv
_atom_site_adp_type
_atom_site_occupancy
_atom_site_site_symmetry_order
_atom_site_calc_flag
_atom_site_refinement_flags_posn
_atom_site_refinement_flags_adp
_atom_site_refinement_flags_occupancy
_atom_site_disorder_assembly
_atom_site_disorder_group
S1 S 0.8332(3) 0.34116(16) 0.49653(9) 0.0216(5) Uani 1 1 d . . . . .
C1 C 0.8216(10) 0.4623(6) 0.5128(3) 0.0170(17) Uani 1 1 d . . . . .
C2 C 0.9597(12) 0.3140(6) 0.5497(4) 0.0234(19) Uani 1 1 d . . . . .
H2 H 1.003322 0.250392 0.557132 0.028 Uiso 1 1 calc R U . . .
C3 C 0.9916(11) 0.3945(6) 0.5805(4) 0.0216(19) Uani 1 1 d . . . . .
H3 H 1.058461 0.393444 0.612119 0.026 Uiso 1 1 calc R U . . .
C4 C 0.9123(11) 0.4802(6) 0.5592(3) 0.0153(16) Uani 1 1 d . . . . .
C5 C 0.9235(11) 0.5807(5) 0.5834(3) 0.0154(16) Uani 1 1 d . . . . .
H5 H 1.048269 0.600993 0.581406 0.018 Uiso 1 1 calc R U . . .
O6 O 0.8980(8) 0.5277(4) 0.6759(2) 0.0238(14) Uani 1 1 d . . . . .
C6 C 0.8708(11) 0.5872(6) 0.6417(4) 0.0193(18) Uani 1 1 d . . . . .
N7 N 0.7884(9) 0.6773(5) 0.6479(3) 0.0175(15) Uani 1 1 d . . . . .
C8 C 0.7387(11) 0.7142(6) 0.6988(3) 0.0162(17) Uani 1 1 d . . . . .
C9 C 0.6517(12) 0.6559(7) 0.7345(4) 0.0238(19) Uani 1 1 d . . . . .
H9 H 0.627714 0.589636 0.725599 0.029 Uiso 1 1 calc R U . . .
C10 C 0.5981(13) 0.6920(7) 0.7836(4) 0.026(2) Uani 1 1 d . . . . .
H10 H 0.538240 0.651758 0.808356 0.031 Uiso 1 1 calc R U . . .
Br11 Br 0.55783(15) 0.83871(9) 0.86203(4) 0.0426(3) Uani 1 1 d . . . . .
C11 C 0.6360(12) 0.7886(8) 0.7947(4) 0.031(2) Uani 1 1 d . . . . .
C12 C 0.7229(12) 0.8480(8) 0.7603(4) 0.029(2) Uani 1 1 d . . . . .
H12 H 0.746660 0.913971 0.769828 0.034 Uiso 1 1 calc R U . . .
C13 C 0.7766(12) 0.8130(7) 0.7116(4) 0.024(2) Uani 1 1 d . . . . .
H13 H 0.837181 0.853954 0.687358 0.028 Uiso 1 1 calc R U . . .
O14 O 0.6857(9) 0.8042(5) 0.5960(2) 0.0248(14) Uani 1 1 d . . . . .
C14 C 0.7550(11) 0.7249(6) 0.5996(4) 0.0189(18) Uani 1 1 d . . . . .
C15 C 0.8184(10) 0.6599(6) 0.5552(3) 0.0163(16) Uani 1 1 d . . . . .
H15 H 0.896717 0.698302 0.531369 0.020 Uiso 1 1 calc R U . . .
C16 C 0.6625(11) 0.6207(7) 0.5232(3) 0.0177(17) Uani 1 1 d . . . . .
H16 H 0.611886 0.676690 0.502800 0.021 Uiso 1 1 calc R U . . .
C17 C 0.5186(11) 0.5792(6) 0.5595(3) 0.0198(18) Uani 1 1 d . . . . .
H17A H 0.568362 0.526467 0.581762 0.024 Uiso 1 1 calc R U . . .
H17B H 0.476996 0.631760 0.583358 0.024 Uiso 1 1 calc R U . . .
C18 C 0.3653(11) 0.5386(7) 0.5285(4) 0.025(2) Uani 1 1 d . . . . .
H18A H 0.277312 0.512745 0.553486 0.030 Uiso 1 1 calc R U . . .
H18B H 0.310744 0.591992 0.507780 0.030 Uiso 1 1 calc R U . . .
C19 C 0.4220(12) 0.4579(7) 0.4914(4) 0.027(2) Uani 1 1 d . . . . .
H19A H 0.321444 0.434897 0.470301 0.032 Uiso 1 1 calc R U . . .
H19B H 0.467574 0.401861 0.512060 0.032 Uiso 1 1 calc R U . . .
C20 C 0.5655(12) 0.4979(6) 0.4540(3) 0.0196(17) Uani 1 1 d . . . . .
H20A H 0.605400 0.443910 0.430828 0.024 Uiso 1 1 calc R U . . .
H20B H 0.513864 0.548962 0.431061 0.024 Uiso 1 1 calc R U . . .
C21 C 0.7237(11) 0.5414(6) 0.4823(3) 0.0170(18) Uani 1 1 d . . . . .
C22 C 0.8506(11) 0.5874(6) 0.4408(4) 0.0214(19) Uani 1 1 d . . . . .
H22 H 0.943990 0.622511 0.460820 0.026 Uiso 1 1 calc R U . . .
O23 O 0.6712(9) 0.7288(5) 0.4166(2) 0.0270(15) Uani 1 1 d . . . . .
C23 C 0.7632(12) 0.6620(7) 0.4039(3) 0.0211(18) Uani 1 1 d . . . . .
N24 N 0.8080(9) 0.6397(5) 0.3521(3) 0.0175(15) Uani 1 1 d . . . . .
O25 O 0.9779(8) 0.5277(5) 0.3076(3) 0.0258(15) Uani 1 1 d . . . . .
C25 C 0.9172(11) 0.5580(6) 0.3484(3) 0.0201(18) Uani 1 1 d . . . . .
C26 C 0.9394(13) 0.5153(6) 0.4029(3) 0.0217(18) Uani 1 1 d . . . . .
H26A H 1.064375 0.508635 0.411721 0.026 Uiso 1 1 calc R U . . .
H26B H 0.884078 0.449987 0.405119 0.026 Uiso 1 1 calc R U . . .
C27 C 0.7550(11) 0.6971(7) 0.3070(3) 0.0183(17) Uani 1 1 d . . . . .
C28 C 0.7477(12) 0.7981(7) 0.3104(4) 0.0229(19) Uani 1 1 d . . . . .
H28 H 0.780859 0.829821 0.342350 0.027 Uiso 1 1 calc R U . . .
C29 C 0.6921(12) 0.8537(6) 0.2673(3) 0.0214(19) Uani 1 1 d . . . . .
H29 H 0.682077 0.922867 0.270072 0.026 Uiso 1 1 calc R U . . .
Br30 Br 0.57715(15) 0.88294(8) 0.16212(4) 0.0354(3) Uani 1 1 d . . . . .
C30 C 0.6524(11) 0.8070(7) 0.2212(4) 0.024(2) Uani 1 1 d . . . . .
C31 C 0.6566(11) 0.7043(7) 0.2166(3) 0.0184(18) Uani 1 1 d . . . . .
H31 H 0.624968 0.672971 0.184438 0.022 Uiso 1 1 calc R U . . .
C32 C 0.7081(11) 0.6502(7) 0.2602(3) 0.0201(18) Uani 1 1 d . . . . .
H32 H 0.711429 0.580726 0.258223 0.024 Uiso 1 1 calc R U . . .

loop_
_atom_site_aniso_label
_atom_site_aniso_U_11
_atom_site_aniso_U_22
_atom_site_aniso_U_33
_atom_site_aniso_U_23
_atom_site_aniso_U_13
_atom_site_aniso_U_12
S1 0.0254(10) 0.0126(10) 0.0270(12) -0.0015(9) -0.0008(9) -0.0007(9)
C1 0.012(4) 0.015(4) 0.024(4) 0.005(3) 0.002(3) -0.005(3)
C2 0.025(5) 0.016(4) 0.029(5) 0.005(4) 0.001(4) 0.004(4)
C3 0.020(4) 0.019(4) 0.025(5) 0.004(4) 0.003(3) 0.004(4)
C4 0.019(4) 0.013(4) 0.014(4) -0.002(3) 0.003(3) 0.001(3)
C5 0.016(4) 0.008(3) 0.022(4) 0.005(3) 0.002(4) -0.001(3)
O6 0.030(4) 0.021(3) 0.021(3) 0.001(3) -0.002(3) 0.006(3)
C6 0.019(4) 0.019(4) 0.020(4) -0.003(4) -0.002(3) -0.002(3)
N7 0.020(3) 0.015(4) 0.017(4) -0.003(3) -0.005(3) 0.000(3)
C8 0.019(4) 0.013(4) 0.016(4) -0.001(3) -0.003(3) 0.002(3)
C9 0.027(4) 0.024(5) 0.020(5) 0.001(4) 0.000(4) 0.006(4)
C10 0.032(5) 0.029(5) 0.017(4) -0.003(4) -0.002(4) 0.007(4)
Br11 0.0403(6) 0.0563(7) 0.0314(6) -0.0245(5) -0.0048(5) 0.0061(6)
C11 0.023(5) 0.042(6) 0.027(5) -0.010(5) -0.010(4) 0.014(4)
C12 0.026(5) 0.024(5) 0.036(6) -0.010(4) -0.008(4) -0.001(4)
C13 0.026(5) 0.020(5) 0.025(5) 0.002(4) -0.002(4) -0.008(4)
O14 0.032(4) 0.018(3) 0.025(3) 0.003(3) -0.009(3) 0.006(3)
C14 0.018(4) 0.019(5) 0.020(4) -0.001(4) 0.001(3) -0.002(4)
C15 0.015(4) 0.013(4) 0.020(4) 0.000(3) 0.001(3) -0.003(4)
C16 0.020(4) 0.019(4) 0.014(4) -0.001(4) -0.001(3) 0.005(4)
C17 0.018(4) 0.019(4) 0.023(5) 0.005(4) 0.003(3) 0.003(3)
C18 0.018(4) 0.031(5) 0.026(5) 0.000(4) 0.005(4) -0.003(4)
C19 0.018(4) 0.021(5) 0.042(5) 0.001(4) -0.001(5) -0.004(4)
C20 0.016(4) 0.023(4) 0.020(4) 0.001(3) -0.003(4) 0.002(4)
C21 0.022(4) 0.014(4) 0.015(4) 0.001(3) -0.004(3) 0.000(3)
C22 0.020(4) 0.021(5) 0.023(5) -0.001(4) 0.004(4) 0.003(4)
O23 0.042(4) 0.021(3) 0.018(3) 0.001(3) 0.008(3) 0.011(3)
C23 0.028(4) 0.019(4) 0.016(4) 0.001(4) 0.007(4) 0.000(4)
N24 0.017(3) 0.018(4) 0.017(4) 0.003(3) 0.002(3) -0.001(3)
O25 0.027(3) 0.022(3) 0.029(4) -0.005(3) 0.004(3) 0.003(3)
C25 0.013(4) 0.019(4) 0.028(5) 0.007(4) 0.004(4) -0.003(4)
C26 0.024(4) 0.022(4) 0.019(4) 0.002(3) 0.007(4) -0.001(4)
C27 0.014(4) 0.026(5) 0.015(4) 0.002(4) -0.001(3) 0.003(4)
C28 0.024(4) 0.025(5) 0.020(5) -0.005(4) -0.002(4) 0.000(4)
C29 0.033(5) 0.013(4) 0.018(4) 0.004(3) 0.001(4) -0.003(4)
Br30 0.0439(6) 0.0386(6) 0.0238(5) 0.0117(4) -0.0086(5) 0.0002(5)
C30 0.019(4) 0.035(5) 0.019(5) 0.011(4) 0.003(4) -0.002(4)
C31 0.016(4) 0.022(4) 0.017(4) -0.005(4) -0.002(3) -0.001(4)
C32 0.020(4) 0.018(4) 0.022(4) -0.001(4) -0.004(3) 0.001(4)

loop_
_atom_type_symbol
_atom_type_description
_atom_type_scat_dispersion_real
_atom_type_scat_dispersion_imag
_atom_type_scat_source
C C 0.0033 0.0016 'International Tables Vol C Tables 4.2.6.8 and 6.1.1.4'
H H 0.0000 0.0000 'International Tables Vol C Tables 4.2.6.8 and 6.1.1.4'
Br Br -0.2901 2.4595 'International Tables Vol C Tables 4.2.6.8 and 6.1.1.4'
N N 0.0061 0.0033 'International Tables Vol C Tables 4.2.6.8 and 6.1.1.4'
O O 0.0106 0.0060 'International Tables Vol C Tables 4.2.6.8 and 6.1.1.4'
S S 0.1246 0.1234 'International Tables Vol C Tables 4.2.6.8 and 6.1.1.4'

loop_
_geom_angle_atom_site_label_1
_geom_angle_atom_site_label_2
_geom_angle_atom_site_label_3
_geom_angle
_geom_angle_site_symmetry_1
_geom_angle_site_symmetry_3
_geom_angle_publ_flag
C2 S1 C1 92.9(4) . . ?
C4 C1 C21 123.4(8) . . ?
C4 C1 S1 110.4(6) . . ?
C21 C1 S1 126.2(6) . . ?
C3 C2 S1 112.1(7) . . ?
C3 C2 H2 124.0 . . ?
S1 C2 H2 124.0 . . ?
C2 C3 C4 111.6(8) . . ?
C2 C3 H3 124.2 . . ?
C4 C3 H3 124.2 . . ?
C1 C4 C3 112.9(7) . . ?
C1 C4 C5 122.3(7) . . ?
C3 C4 C5 124.8(8) . . ?
C4 C5 C15 115.2(7) . . ?
C4 C5 C6 115.4(6) . . ?
C15 C5 C6 105.5(7) . . ?
C4 C5 H5 106.7 . . ?
C15 C5 H5 106.7 . . ?
C6 C5 H5 106.7 . . ?
O6 C6 N7 126.5(8) . . ?
O6 C6 C5 127.2(8) . . ?
N7 C6 C5 106.2(7) . . ?
C6 N7 C14 113.3(7) . . ?
C6 N7 C8 122.2(7) . . ?
C14 N7 C8 124.5(7) . . ?
C9 C8 C13 120.1(8) . . ?
C9 C8 N7 120.9(8) . . ?
C13 C8 N7 119.0(8) . . ?
C8 C9 C10 121.4(9) . . ?
C8 C9 H9 119.3 . . ?
C10 C9 H9 119.3 . . ?
C11 C10 C9 117.0(9) . . ?
C11 C10 H10 121.5 . . ?
C9 C10 H10 121.5 . . ?
C12 C11 C10 122.9(9) . . ?
C12 C11 Br11 120.2(8) . . ?
C10 C11 Br11 116.8(8) . . ?
C11 C12 C13 120.5(9) . . ?
C11 C12 H12 119.8 . . ?
C13 C12 H12 119.8 . . ?
C12 C13 C8 118.1(9) . . ?
C12 C13 H13 121.0 . . ?
C8 C13 H13 121.0 . . ?
O14 C14 N7 124.1(8) . . ?
O14 C14 C15 127.7(8) . . ?
N7 C14 C15 108.2(7) . . ?
C14 C15 C5 104.0(7) . . ?
C14 C15 C16 110.0(7) . . ?
C5 C15 C16 114.2(7) . . ?
C14 C15 H15 109.5 . . ?
C5 C15 H15 109.5 . . ?
C16 C15 H15 109.5 . . ?
C15 C16 C17 111.9(7) . . ?
C15 C16 C21 110.6(7) . . ?
C17 C16 C21 110.6(7) . . ?
C15 C16 H16 107.9 . . ?
C17 C16 H16 107.9 . . ?
C21 C16 H16 107.9 . . ?
C18 C17 C16 112.6(7) . . ?
C18 C17 H17A 109.1 . . ?
C16 C17 H17A 109.1 . . ?
C18 C17 H17B 109.1 . . ?
C16 C17 H17B 109.1 . . ?
H17A C17 H17B 107.8 . . ?
C19 C18 C17 111.2(7) . . ?
C19 C18 H18A 109.4 . . ?
C17 C18 H18A 109.4 . . ?
C19 C18 H18B 109.4 . . ?
C17 C18 H18B 109.4 . . ?
H18A C18 H18B 108.0 . . ?
C18 C19 C20 109.0(7) . . ?
C18 C19 H19A 109.9 . . ?
C20 C19 H19A 109.9 . . ?
C18 C19 H19B 109.9 . . ?
C20 C19 H19B 109.9 . . ?
H19A C19 H19B 108.3 . . ?
C21 C20 C19 114.8(7) . . ?
C21 C20 H20A 108.6 . . ?
C19 C20 H20A 108.6 . . ?
C21 C20 H20B 108.6 . . ?
C19 C20 H20B 108.6 . . ?
H20A C20 H20B 107.5 . . ?
C1 C21 C20 110.6(7) . . ?
C1 C21 C22 108.4(7) . . ?
C20 C21 C22 109.9(7) . . ?
C1 C21 C16 107.7(7) . . ?
C20 C21 C16 109.6(7) . . ?
C22 C21 C16 110.5(7) . . ?
C26 C22 C23 104.0(7) . . ?
C26 C22 C21 116.0(7) . . ?
C23 C22 C21 113.6(7) . . ?
C26 C22 H22 107.6 . . ?
C23 C22 H22 107.6 . . ?
C21 C22 H22 107.6 . . ?
O23 C23 N24 124.4(8) . . ?
O23 C23 C22 127.1(8) . . ?
N24 C23 C22 108.6(7) . . ?
C23 N24 C25 112.7(7) . . ?
C23 N24 C27 123.7(7) . . ?
C25 N24 C27 123.5(7) . . ?
O25 C25 N24 124.2(8) . . ?
O25 C25 C26 127.3(8) . . ?
N24 C25 C26 108.5(7) . . ?
C25 C26 C22 105.8(7) . . ?
C25 C26 H26A 110.6 . . ?
C22 C26 H26A 110.6 . . ?
C25 C26 H26B 110.6 . . ?
C22 C26 H26B 110.6 . . ?
H26A C26 H26B 108.7 . . ?
C28 C27 C32 120.1(8) . . ?
C28 C27 N24 120.4(8) . . ?
C32 C27 N24 119.5(8) . . ?
C27 C28 C29 120.5(8) . . ?
C27 C28 H28 119.8 . . ?
C29 C28 H28 119.8 . . ?
C30 C29 C28 118.7(8) . . ?
C30 C29 H29 120.6 . . ?
C28 C29 H29 120.6 . . ?
C29 C30 C31 122.1(8) . . ?
C29 C30 Br30 118.8(7) . . ?
C31 C30 Br30 119.0(7) . . ?
C32 C31 C30 118.3(8) . . ?
C32 C31 H31 120.9 . . ?
C30 C31 H31 120.9 . . ?
C31 C32 C27 120.2(8) . . ?
C31 C32 H32 119.9 . . ?
C27 C32 H32 119.9 . . ?

loop_
_geom_bond_atom_site_label_1
_geom_bond_atom_site_label_2
_geom_bond_distance
_geom_bond_site_symmetry_2
_geom_bond_publ_flag
S1 C2 1.697(9) . ?
S1 C1 1.706(9) . ?
C1 C4 1.383(12) . ?
C1 C21 1.525(12) . ?
C2 C3 1.368(13) . ?
C2 H2 0.9500 . ?
C3 C4 1.424(12) . ?
C3 H3 0.9500 . ?
C4 C5 1.504(11) . ?
C5 C15 1.526(11) . ?
C5 C6 1.528(12) . ?
C5 H5 1.0000 . ?
O6 C6 1.203(11) . ?
C6 N7 1.393(11) . ?
N7 C14 1.405(11) . ?
N7 C8 1.431(11) . ?
C8 C9 1.377(13) . ?
C8 C13 1.417(12) . ?
C9 C10 1.395(13) . ?
C9 H9 0.9500 . ?
C10 C11 1.379(15) . ?
C10 H10 0.9500 . ?
Br11 C11 1.928(10) . ?
C11 C12 1.363(15) . ?
C12 C13 1.382(14) . ?
C12 H12 0.9500 . ?
C13 H13 0.9500 . ?
O14 C14 1.209(11) . ?
C14 C15 1.510(12) . ?
C15 C16 1.542(11) . ?
C15 H15 1.0000 . ?
C16 C17 1.544(12) . ?
C16 C21 1.567(12) . ?
C16 H16 1.0000 . ?
C17 C18 1.519(13) . ?
C17 H17A 0.9900 . ?
C17 H17B 0.9900 . ?
C18 C19 1.509(13) . ?
C18 H18A 0.9900 . ?
C18 H18B 0.9900 . ?
C19 C20 1.550(13) . ?
C19 H19A 0.9900 . ?
C19 H19B 0.9900 . ?
C20 C21 1.530(12) . ?
C20 H20A 0.9900 . ?
C20 H20B 0.9900 . ?
C21 C22 1.562(12) . ?
C22 C26 1.533(12) . ?
C22 C23 1.534(13) . ?
C22 H22 1.0000 . ?
O23 C23 1.198(11) . ?
C23 N24 1.387(11) . ?
N24 C25 1.400(11) . ?
N24 C27 1.440(11) . ?
O25 C25 1.204(11) . ?
C25 C26 1.502(12) . ?
C26 H26A 0.9900 . ?
C26 H26B 0.9900 . ?
C27 C28 1.382(13) . ?
C27 C32 1.391(12) . ?
C28 C29 1.393(12) . ?
C28 H28 0.9500 . ?
C29 C30 1.362(13) . ?
C29 H29 0.9500 . ?
Br30 C30 1.906(9) . ?
C30 C31 1.406(14) . ?
C31 C32 1.383(12) . ?
C31 H31 0.9500 . ?
C32 H32 0.9500 . ?

loop_
_geom_torsion_atom_site_label_1
_geom_torsion_atom_site_label_2
_geom_torsion_atom_site_label_3
_geom_torsion_atom_site_label_4
_geom_torsion
_geom_torsion_site_symmetry_1
_geom_torsion_site_symmetry_2
_geom_torsion_site_symmetry_3
_geom_torsion_site_symmetry_4
_geom_torsion_publ_flag
C2 S1 C1 C4 -1.0(7) . . . . ?
C2 S1 C1 C21 -179.9(8) . . . . ?
C1 S1 C2 C3 1.1(7) . . . . ?
S1 C2 C3 C4 -1.0(10) . . . . ?
C21 C1 C4 C3 179.6(8) . . . . ?
S1 C1 C4 C3 0.6(9) . . . . ?
C21 C1 C4 C5 -0.5(13) . . . . ?
S1 C1 C4 C5 -179.5(6) . . . . ?
C2 C3 C4 C1 0.2(11) . . . . ?
C2 C3 C4 C5 -179.7(8) . . . . ?
C1 C4 C5 C15 3.7(12) . . . . ?
C3 C4 C5 C15 -176.4(8) . . . . ?
C1 C4 C5 C6 127.2(8) . . . . ?
C3 C4 C5 C6 -53.0(12) . . . . ?
C4 C5 C6 O6 37.1(13) . . . . ?
C15 C5 C6 O6 165.6(8) . . . . ?
C4 C5 C6 N7 -144.4(7) . . . . ?
C15 C5 C6 N7 -15.9(8) . . . . ?
O6 C6 N7 C14 -172.0(9) . . . . ?
C5 C6 N7 C14 9.5(9) . . . . ?
O6 C6 N7 C8 5.9(13) . . . . ?
C5 C6 N7 C8 -172.6(7) . . . . ?
C6 N7 C8 C9 -47.5(11) . . . . ?
C14 N7 C8 C9 130.2(9) . . . . ?
C6 N7 C8 C13 134.0(8) . . . . ?
C14 N7 C8 C13 -48.3(12) . . . . ?
C13 C8 C9 C10 0.4(13) . . . . ?
N7 C8 C9 C10 -178.1(8) . . . . ?
C8 C9 C10 C11 0.1(13) . . . . ?
C9 C10 C11 C12 -0.5(14) . . . . ?
C9 C10 C11 Br11 178.9(7) . . . . ?
C10 C11 C12 C13 0.5(15) . . . . ?
Br11 C11 C12 C13 -178.9(7) . . . . ?
C11 C12 C13 C8 0.0(14) . . . . ?
C9 C8 C13 C12 -0.4(13) . . . . ?
N7 C8 C13 C12 178.1(8) . . . . ?
C6 N7 C14 O14 -179.5(8) . . . . ?
C8 N7 C14 O14 2.7(13) . . . . ?
C6 N7 C14 C15 1.1(9) . . . . ?
C8 N7 C14 C15 -176.8(7) . . . . ?
O14 C14 C15 C5 169.5(9) . . . . ?
N7 C14 C15 C5 -11.0(9) . . . . ?
O14 C14 C15 C16 -67.8(11) . . . . ?
N7 C14 C15 C16 111.7(8) . . . . ?
C4 C5 C15 C14 144.7(7) . . . . ?
C6 C5 C15 C14 16.1(8) . . . . ?
C4 C5 C15 C16 24.7(10) . . . . ?
C6 C5 C15 C16 -103.8(8) . . . . ?
C14 C15 C16 C17 -48.0(9) . . . . ?
C5 C15 C16 C17 68.5(9) . . . . ?
C14 C15 C16 C21 -171.8(7) . . . . ?
C5 C15 C16 C21 -55.3(9) . . . . ?
C15 C16 C17 C18 -179.0(7) . . . . ?
C21 C16 C17 C18 -55.2(10) . . . . ?
C16 C17 C18 C19 58.8(10) . . . . ?
C17 C18 C19 C20 -56.6(10) . . . . ?
C18 C19 C20 C21 56.1(10) . . . . ?
C4 C1 C21 C20 -148.9(8) . . . . ?
S1 C1 C21 C20 29.9(10) . . . . ?
C4 C1 C21 C22 90.5(10) . . . . ?
S1 C1 C21 C22 -90.7(8) . . . . ?
C4 C1 C21 C16 -29.1(11) . . . . ?
S1 C1 C21 C16 149.7(6) . . . . ?
C19 C20 C21 C1 65.4(9) . . . . ?
C19 C20 C21 C22 -174.9(7) . . . . ?
C19 C20 C21 C16 -53.2(9) . . . . ?
C15 C16 C21 C1 55.1(9) . . . . ?
C17 C16 C21 C1 -69.4(8) . . . . ?
C15 C16 C21 C20 175.6(7) . . . . ?
C17 C16 C21 C20 51.1(9) . . . . ?
C15 C16 C21 C22 -63.1(9) . . . . ?
C17 C16 C21 C22 172.4(7) . . . . ?
C1 C21 C22 C26 54.4(10) . . . . ?
C20 C21 C22 C26 -66.7(10) . . . . ?
C16 C21 C22 C26 172.2(7) . . . . ?
C1 C21 C22 C23 174.8(7) . . . . ?
C20 C21 C22 C23 53.8(10) . . . . ?
C16 C21 C22 C23 -67.4(9) . . . . ?
C26 C22 C23 O23 175.9(9) . . . . ?
C21 C22 C23 O23 48.9(13) . . . . ?
C26 C22 C23 N24 -4.2(10) . . . . ?
C21 C22 C23 N24 -131.2(8) . . . . ?
O23 C23 N24 C25 179.9(9) . . . . ?
C22 C23 N24 C25 -0.1(10) . . . . ?
O23 C23 N24 C27 2.7(14) . . . . ?
C22 C23 N24 C27 -177.3(7) . . . . ?
C23 N24 C25 O25 -177.0(8) . . . . ?
C27 N24 C25 O25 0.2(13) . . . . ?
C23 N24 C25 C26 4.4(10) . . . . ?
C27 N24 C25 C26 -178.3(7) . . . . ?
O25 C25 C26 C22 174.7(9) . . . . ?
N24 C25 C26 C22 -6.9(9) . . . . ?
C23 C22 C26 C25 6.5(9) . . . . ?
C21 C22 C26 C25 132.0(8) . . . . ?
C23 N24 C27 C28 37.7(12) . . . . ?
C25 N24 C27 C28 -139.2(8) . . . . ?
C23 N24 C27 C32 -141.2(9) . . . . ?
C25 N24 C27 C32 41.9(12) . . . . ?
C32 C27 C28 C29 0.6(14) . . . . ?
N24 C27 C28 C29 -178.3(8) . . . . ?
C27 C28 C29 C30 -2.8(14) . . . . ?
C28 C29 C30 C31 3.6(14) . . . . ?
C28 C29 C30 Br30 -179.8(7) . . . . ?
C29 C30 C31 C32 -2.0(13) . . . . ?
Br30 C30 C31 C32 -178.7(6) . . . . ?
C30 C31 C32 C27 -0.3(13) . . . . ?
C28 C27 C32 C31 1.0(13) . . . . ?
N24 C27 C32 C31 179.9(7) . . . . ?
